data_1532356
loop_
_publ_author_name
'Wontcheu, J.'
'Schleid, T.'

_publ_section_title
;
 Tb2 Se2 O7: terbium(III) oxide oxoselenate(IV) according to Tb2 O (Se
 O3)2 with a "lone-pair" channel structure
;
_journal_name_full 'Zeitschrift fuer Anorganische und Allgemeine Chemie'
_journal_page_first 1941
_journal_page_last 1945
_journal_volume 628
_journal_year 2002
_chemical_formula_sum 'O7 Se2 Tb2'
_chemical_name_systematic 'Tb2 O (Se O3)2'
_space_group_IT_number 138
_symmetry_space_group_name_Hall '-P 4ac 2ac'
_symmetry_space_group_name_H-M 'P 42/n c m :2'
_cell_angle_alpha 90
_cell_angle_beta 90
_cell_angle_gamma 90
_cell_formula_units_Z 4
_cell_length_a 10.6457
_cell_length_b 10.6457
_cell_length_c 5.2156
_cell_volume 591.089
_citation_journal_id_ASTM ZAACAB
_cod_data_source_file Wontcheu_ZAACAB_2002_987.cif
_cod_data_source_block O7Se2Tb2
_cod_original_cell_volume 591.0889
_cod_database_code 1532356

loop_
_symmetry_equiv_pos_as_xyz
x,y,z
-y+1/2,x,z+1/2
-x+1/2,-y+1/2,z
y,-x+1/2,z+1/2
x+1/2,-y,-z+1/2
y+1/2,x+1/2,-z
-x,y+1/2,-z+1/2
-y,-x,-z
-x,-y,-z
y-1/2,-x,-z-1/2
x-1/2,y-1/2,-z
-y,x-1/2,-z-1/2
-x-1/2,y,z-1/2
-y-1/2,-x-1/2,z
x,-y-1/2,z-1/2
y,x,z

loop_
_atom_site_label
_atom_site_type_symbol
_atom_site_fract_x
_atom_site_fract_y
_atom_site_fract_z
_atom_site_occupancy
_atom_site_U_iso_or_equiv
O1 O-2 0.75 0.25 0.75 1 0.0
O3 O-2 0.0011 0.6788 0.1253 1 0.0
O2 O-2 0.0645 0.0645 0.8082 1 0.0
Tb1 Tb+3 0.12738 0.87262 0 1 0.0
Se1 Se+4 0.12798 0.12798 0.5352 1 0.0
